data_2219031
loop_
_publ_author_name
'Yusnita, Juahir'
'Ali, Hapipah M.'
'Puvaneswary, Subramaniam'
'Robinson, Ward T.'
'Ng, Seik Weng'

_publ_section_title
Bis{2-bromo-4-chloro-6-[2-(phenylsulfonyl)hydrazonomethyl]phenolato-\k^2^<i>N</i>,<i>O</i>^1^}copper(II)
_journal_coeditor_code HG2424
_journal_issue 8
_journal_name_full 'Acta Crystallographica Section E'
_journal_page_first m1039
_journal_paper_doi 10.1107/S1600536808022022
_journal_volume 64
_journal_year 2008
_chemical_formula_iupac '[Cu (C13 H9 Br Cl N2 O3 S)2]'
_chemical_formula_moiety 'C26 H18 Br2 Cl2 Cu N4 O6 S2'
_chemical_formula_sum 'C26 H18 Br2 Cl2 Cu N4 O6 S2'
_chemical_formula_weight 840.82
_chemical_name_systematic
;
Bis{2-bromo-4-chloro-6-[2-(phenylsulfonyl)hydrazonomethyl]phenolato-
\k^2^<i>N</i>,<i>O</i>^1^}copper(II)
;
_space_group_IT_number 2
_symmetry_cell_setting triclinic
_symmetry_space_group_name_Hall '-P 1'
_symmetry_space_group_name_H-M 'P -1'
_atom_sites_solution_hydrogens geom
_atom_sites_solution_primary direct
_atom_sites_solution_secondary difmap
_audit_creation_method SHELXL-97
_cell_angle_alpha 95.9550(10)
_cell_angle_beta 90.1330(10)
_cell_angle_gamma 115.1590(10)
_cell_formula_units_Z 1
_cell_length_a 8.06880(10)
_cell_length_b 8.27550(10)
_cell_length_c 11.7386(2)
_cell_measurement_reflns_used 5423
_cell_measurement_temperature 100(2)
_cell_measurement_theta_max 28.4
_cell_measurement_theta_min 2.7
_cell_volume 704.698(18)
_computing_cell_refinement 'SAINT (Bruker, 2007)'
_computing_data_collection 'APEX2 (Bruker, 2007)'
_computing_data_reduction 'SAINT (Bruker, 2007)'
_computing_molecular_graphics 'X-SEED (Barbour, 2001)'
_computing_publication_material 'publCIF (Westrip, 2008)'
_computing_structure_refinement 'SHELXL97 (Sheldrick, 2008)'
_computing_structure_solution 'SHELXS97 (Sheldrick, 2008)'
_diffrn_ambient_temperature 100(2)
_diffrn_measured_fraction_theta_full 0.990
_diffrn_measured_fraction_theta_max 0.990
_diffrn_measurement_device_type 'Bruker SMART APEX'
_diffrn_measurement_method \w
_diffrn_radiation_monochromator graphite
_diffrn_radiation_source 'fine-focus sealed tube'
_diffrn_radiation_type MoK\a
_diffrn_radiation_wavelength 0.71073
_diffrn_reflns_av_R_equivalents 0.0174
_diffrn_reflns_av_sigmaI/netI 0.0200
_diffrn_reflns_limit_h_max 10
_diffrn_reflns_limit_h_min -8
_diffrn_reflns_limit_k_max 10
_diffrn_reflns_limit_k_min -10
_diffrn_reflns_limit_l_max 15
_diffrn_reflns_limit_l_min -15
_diffrn_reflns_number 8995
_diffrn_reflns_theta_full 27.49
_diffrn_reflns_theta_max 27.49
_diffrn_reflns_theta_min 1.75
_diffrn_standards_decay_% 0
_diffrn_standards_interval_count 0
_diffrn_standards_interval_time 0
_diffrn_standards_number 0
_exptl_absorpt_coefficient_mu 3.999
_exptl_absorpt_correction_T_max 0.7148
_exptl_absorpt_correction_T_min 0.5018
_exptl_absorpt_correction_type multi-scan
_exptl_absorpt_process_details '(SADABS; Sheldrick, 1996)'
_exptl_crystal_colour Purple
_exptl_crystal_density_diffrn 1.981
_exptl_crystal_density_method 'not measured'
_exptl_crystal_description Block
_exptl_crystal_F_000 415
_exptl_crystal_size_max 0.20
_exptl_crystal_size_mid 0.09
_exptl_crystal_size_min 0.09
_refine_diff_density_max 0.520
_refine_diff_density_min -0.288
_refine_ls_extinction_method none
_refine_ls_goodness_of_fit_ref 1.054
_refine_ls_hydrogen_treatment mixed
_refine_ls_matrix_type full
_refine_ls_number_parameters 200
_refine_ls_number_reflns 3214
_refine_ls_number_restraints 1
_refine_ls_restrained_S_all 1.054
_refine_ls_R_factor_all 0.0248
_refine_ls_R_factor_gt 0.0208
_refine_ls_shift/su_max 0.001
_refine_ls_shift/su_mean 0.000
_refine_ls_structure_factor_coef Fsqd
_refine_ls_weighting_details 'calc w=1/[\s^2^(Fo^2^)+(0.0332P)^2^+0.5714P] where P=(Fo^2^+2Fc^2^)/3'
_refine_ls_weighting_scheme calc
_refine_ls_wR_factor_gt 0.0545
_refine_ls_wR_factor_ref 0.0614
_reflns_number_gt 2928
_reflns_number_total 3214
_reflns_threshold_expression I>2\s(I)
_cod_data_source_file hg2424.cif
_cod_data_source_block I
_cod_depositor_comments
;
The following automatic conversions were performed:
'_symmetry_cell_setting' value 'Triclinic' changed to 'triclinic'
according to '/home/saulius/struct/CIF-dictionaries/cif_core.dic'
dictionary named 'cif_core.dic' version 2.4.1 from
2010-06-29.

'_exptl_absorpt_correction_type' value 'Multi-scan' changed
to 'multi-scan' according to
'/home/saulius/struct/CIF-dictionaries/cif_core.dic' dictionary named
'cif_core.dic' version 2.4.1 from 2010-06-29.

Automatic conversion script
Id: cif_fix_enum 1527 2010-12-29 10:47:43Z saulius 

The following automatic conversions were performed:

'_symmetry_cell_setting' value 'Triclinic' changed to 'triclinic'
according to /home/saulius/struct/CIF-dictionaries/cif_core.dic
dictionary named 'cif_core.dic' version 2.4.1 from
2010-06-29.

'_exptl_absorpt_correction_type' value 'Multi-scan'
changed to 'multi-scan' according to
/home/saulius/struct/CIF-dictionaries/cif_core.dic dictionary named
'cif_core.dic' version 2.4.1 from 2010-06-29.

Automatic conversion script
Id: cif_fix_values 1715 2011-07-08 13:25:40Z adriana 
;
_cod_original_cell_volume 704.70(2)
_cod_database_code 2219031
_cod_database_fobs_code 2219031

loop_
_symmetry_equiv_pos_as_xyz
'x, y, z'
'-x, -y, -z'

loop_
_atom_site_type_symbol
_atom_site_label
_atom_site_fract_x
_atom_site_fract_y
_atom_site_fract_z
_atom_site_U_iso_or_equiv
_atom_site_adp_type
_atom_site_calc_flag
_atom_site_refinement_flags
_atom_site_occupancy
Br Br1 0.46994(3) 0.68016(3) 0.125566(17) 0.01926(7) Uani d . 1
Cu Cu1 0.5000 0.5000 0.5000 0.01271(9) Uani d S 1
Cl Cl1 -0.18066(7) 0.07143(7) 0.02818(4) 0.02134(12) Uani d . 1
S S1 0.09184(7) 0.33794(7) 0.69365(4) 0.01590(11) Uani d . 1
O O1 0.4287(2) 0.53987(19) 0.35457(12) 0.0156(3) Uani d . 1
O O2 -0.0713(2) 0.2946(2) 0.62483(13) 0.0201(3) Uani d . 1
O O3 0.0825(2) 0.2833(2) 0.80598(13) 0.0223(3) Uani d . 1
N N1 0.2591(2) 0.2994(2) 0.51073(14) 0.0139(3) Uani d . 1
N N2 0.2075(2) 0.2348(2) 0.62019(14) 0.0149(3) Uani d D 1
H H2N 0.309(2) 0.267(4) 0.663(2) 0.025(7) Uiso d D 1
C C1 0.2899(3) 0.4324(3) 0.28525(17) 0.0142(4) Uani d . 1
C C2 0.2784(3) 0.4722(3) 0.17138(17) 0.0150(4) Uani d . 1
C C3 0.1374(3) 0.3636(3) 0.09341(17) 0.0165(4) Uani d . 1
H H3 0.1350 0.3938 0.0177 0.020 Uiso calc R 1
C C4 -0.0018(3) 0.2085(3) 0.12702(17) 0.0161(4) Uani d . 1
C C5 0.0002(3) 0.1631(3) 0.23553(17) 0.0162(4) Uani d . 1
H H5 -0.0958 0.0571 0.2570 0.019 Uiso calc R 1
C C6 0.1451(3) 0.2739(3) 0.31582(16) 0.0140(4) Uani d . 1
C C7 0.1325(3) 0.2211(3) 0.42942(17) 0.0151(4) Uani d . 1
H H7 0.0238 0.1219 0.4461 0.018 Uiso calc R 1
C C8 0.2345(3) 0.5685(3) 0.69679(18) 0.0168(4) Uani d . 1
C C9 0.2357(3) 0.6526(3) 0.60000(18) 0.0175(4) Uani d . 1
H H9 0.1500 0.5902 0.5372 0.021 Uiso calc R 1
C C10 0.3634(3) 0.8287(3) 0.5961(2) 0.0215(4) Uani d . 1
H H10 0.3658 0.8877 0.5305 0.026 Uiso calc R 1
C C11 0.4881(3) 0.9189(3) 0.6887(2) 0.0254(5) Uani d . 1
H H11 0.5770 1.0388 0.6856 0.030 Uiso calc R 1
C C12 0.4833(3) 0.8350(3) 0.7848(2) 0.0269(5) Uani d . 1
H H12 0.5673 0.8987 0.8481 0.032 Uiso calc R 1
C C13 0.3572(3) 0.6584(3) 0.79044(19) 0.0216(4) Uani d . 1
H H13 0.3547 0.6004 0.8566 0.026 Uiso calc R 1

loop_
_atom_site_aniso_label
_atom_site_aniso_U_11
_atom_site_aniso_U_22
_atom_site_aniso_U_33
_atom_site_aniso_U_12
_atom_site_aniso_U_13
_atom_site_aniso_U_23
Br1 0.02148(12) 0.01787(11) 0.01395(11) 0.00366(9) -0.00187(8) 0.00401(7)
Cu1 0.01245(17) 0.01403(16) 0.00878(16) 0.00304(13) -0.00122(12) 0.00080(12)
Cl1 0.0154(2) 0.0276(3) 0.0122(2) 0.0018(2) -0.00463(18) -0.00208(19)
S1 0.0156(2) 0.0193(2) 0.0112(2) 0.0056(2) 0.00112(18) 0.00311(18)
O1 0.0151(7) 0.0171(7) 0.0111(7) 0.0035(6) -0.0023(5) 0.0018(5)
O2 0.0148(7) 0.0249(8) 0.0179(7) 0.0054(6) 0.0001(6) 0.0047(6)
O3 0.0253(8) 0.0291(8) 0.0123(7) 0.0107(7) 0.0031(6) 0.0054(6)
N1 0.0167(9) 0.0141(8) 0.0095(8) 0.0052(7) 0.0006(6) 0.0018(6)
N2 0.0160(9) 0.0166(8) 0.0106(8) 0.0051(7) -0.0009(6) 0.0029(6)
C1 0.0146(10) 0.0162(9) 0.0121(9) 0.0074(8) -0.0016(7) -0.0007(7)
C2 0.0161(10) 0.0148(9) 0.0134(9) 0.0061(8) 0.0005(8) 0.0012(7)
C3 0.0181(10) 0.0214(10) 0.0111(9) 0.0096(9) -0.0002(8) 0.0014(8)
C4 0.0132(10) 0.0196(10) 0.0129(9) 0.0060(8) -0.0037(7) -0.0043(7)
C5 0.0145(10) 0.0171(9) 0.0149(9) 0.0055(8) 0.0002(8) -0.0014(7)
C6 0.0147(10) 0.0158(9) 0.0112(9) 0.0064(8) -0.0006(7) 0.0003(7)
C7 0.0155(10) 0.0140(9) 0.0139(9) 0.0048(8) 0.0003(8) 0.0005(7)
C8 0.0162(10) 0.0177(9) 0.0158(9) 0.0074(8) 0.0002(8) -0.0015(8)
C9 0.0160(10) 0.0184(10) 0.0165(10) 0.0062(8) -0.0006(8) 0.0001(8)
C10 0.0200(11) 0.0198(10) 0.0242(11) 0.0079(9) 0.0035(9) 0.0027(9)
C11 0.0190(11) 0.0190(11) 0.0330(13) 0.0053(9) 0.0000(10) -0.0058(9)
C12 0.0247(12) 0.0260(12) 0.0257(12) 0.0101(10) -0.0090(9) -0.0118(9)
C13 0.0249(12) 0.0246(11) 0.0169(10) 0.0137(9) -0.0039(9) -0.0047(8)

loop_
_atom_type_symbol
_atom_type_description
_atom_type_scat_dispersion_real
_atom_type_scat_dispersion_imag
_atom_type_scat_source
C C 0.0033 0.0016 'International Tables Vol C Tables 4.2.6.8 and 6.1.1.4'
H H 0.0000 0.0000 'International Tables Vol C Tables 4.2.6.8 and 6.1.1.4'
N N 0.0061 0.0033 'International Tables Vol C Tables 4.2.6.8 and 6.1.1.4'
O O 0.0106 0.0060 'International Tables Vol C Tables 4.2.6.8 and 6.1.1.4'
S S 0.1246 0.1234 'International Tables Vol C Tables 4.2.6.8 and 6.1.1.4'
Cl Cl 0.1484 0.1585 'International Tables Vol C Tables 4.2.6.8 and 6.1.1.4'
Cu Cu 0.3201 1.2651 'International Tables Vol C Tables 4.2.6.8 and 6.1.1.4'
Br Br -0.2901 2.4595 'International Tables Vol C Tables 4.2.6.8 and 6.1.1.4'

loop_
_geom_angle_atom_site_label_1
_geom_angle_atom_site_label_2
_geom_angle_atom_site_label_3
_geom_angle_site_symmetry_1
_geom_angle_site_symmetry_3
_geom_angle
_geom_angle_publ_flag
O1 Cu1 O1 . 2_666 180.0000(10) ?
O1 Cu1 N1 . . 91.28(6) yes
O1 Cu1 N1 . 2_666 88.72(6) yes
O1 Cu1 N1 2_666 2_666 91.28(6) ?
O1 Cu1 N1 2_666 . 88.72(6) ?
N1 Cu1 N1 2_666 . 180.0 ?
O3 S1 O2 . . 120.99(10) ?
O3 S1 N2 . . 104.25(9) ?
O2 S1 N2 . . 105.94(9) ?
O3 S1 C8 . . 110.55(10) ?
O2 S1 C8 . . 109.09(10) ?
N2 S1 C8 . . 104.59(10) ?
C1 O1 Cu1 . . 128.38(13) ?
C7 N1 N2 . . 114.29(17) ?
C7 N1 Cu1 . . 126.86(14) ?
N2 N1 Cu1 . . 118.75(12) ?
N1 N2 S1 . . 112.10(13) ?
N1 N2 H2N . . 107.8(18) ?
S1 N2 H2N . . 103.9(18) ?
O1 C1 C6 . . 124.07(18) ?
O1 C1 C2 . . 119.77(18) ?
C6 C1 C2 . . 116.16(18) ?
C3 C2 C1 . . 122.80(19) ?
C3 C2 Br1 . . 119.33(15) ?
C1 C2 Br1 . . 117.84(15) ?
C2 C3 C4 . . 119.11(18) ?
C2 C3 H3 . . 120.4 ?
C4 C3 H3 . . 120.4 ?
C5 C4 C3 . . 121.08(19) ?
C5 C4 Cl1 . . 119.90(16) ?
C3 C4 Cl1 . . 119.02(15) ?
C4 C5 C6 . . 120.01(19) ?
C4 C5 H5 . . 120.0 ?
C6 C5 H5 . . 120.0 ?
C5 C6 C1 . . 120.83(18) ?
C5 C6 C7 . . 116.47(18) ?
C1 C6 C7 . . 122.65(18) ?
N1 C7 C6 . . 124.48(19) ?
N1 C7 H7 . . 117.8 ?
C6 C7 H7 . . 117.8 ?
C9 C8 C13 . . 121.3(2) ?
C9 C8 S1 . . 118.74(16) ?
C13 C8 S1 . . 119.62(17) ?
C10 C9 C8 . . 119.2(2) ?
C10 C9 H9 . . 120.4 ?
C8 C9 H9 . . 120.4 ?
C9 C10 C11 . . 119.9(2) ?
C9 C10 H10 . . 120.1 ?
C11 C10 H10 . . 120.1 ?
C12 C11 C10 . . 120.3(2) ?
C12 C11 H11 . . 119.9 ?
C10 C11 H11 . . 119.9 ?
C11 C12 C13 . . 120.9(2) ?
C11 C12 H12 . . 119.5 ?
C13 C12 H12 . . 119.5 ?
C12 C13 C8 . . 118.4(2) ?
C12 C13 H13 . . 120.8 ?
C8 C13 H13 . . 120.8 ?

loop_
_geom_bond_atom_site_label_1
_geom_bond_atom_site_label_2
_geom_bond_site_symmetry_2
_geom_bond_distance
_geom_bond_publ_flag
Br1 C2 . 1.890(2) ?
Cu1 O1 . 1.9050(10) yes
Cu1 O1 2_666 1.9050(10) ?
Cu1 N1 2_666 1.963(2) ?
Cu1 N1 . 1.963(2) yes
Cl1 C4 . 1.744(2) ?
S1 O3 . 1.4297(15) ?
S1 O2 . 1.4309(16) ?
S1 N2 . 1.6945(19) ?
S1 C8 . 1.756(2) ?
O1 C1 . 1.306(2) ?
N1 C7 . 1.296(3) ?
N1 N2 . 1.437(2) ?
N2 H2N . 0.880(10) ?
C1 C6 . 1.418(3) ?
C1 C2 . 1.421(3) ?
C2 C3 . 1.377(3) ?
C3 C4 . 1.395(3) ?
C3 H3 . 0.9500 ?
C4 C5 . 1.367(3) ?
C5 C6 . 1.415(3) ?
C5 H5 . 0.9500 ?
C6 C7 . 1.436(3) ?
C7 H7 . 0.9500 ?
C8 C9 . 1.391(3) ?
C8 C13 . 1.393(3) ?
C9 C10 . 1.387(3) ?
C9 H9 . 0.9500 ?
C10 C11 . 1.393(3) ?
C10 H10 . 0.9500 ?
C11 C12 . 1.376(4) ?
C11 H11 . 0.9500 ?
C12 C13 . 1.390(3) ?
C12 H12 . 0.9500 ?
C13 H13 . 0.9500 ?

loop_
_geom_hbond_atom_site_label_D
_geom_hbond_atom_site_label_H
_geom_hbond_atom_site_label_A
_geom_hbond_site_symmetry_A
_geom_hbond_distance_DH
_geom_hbond_distance_HA
_geom_hbond_distance_DA
_geom_hbond_angle_DHA
_geom_hbond_publ_flag
N2 H2N O1 2_666 0.880(10) 2.07(2) 2.722(2) 130(2) yes

loop_
_geom_torsion_atom_site_label_1
_geom_torsion_atom_site_label_2
_geom_torsion_atom_site_label_3
_geom_torsion_atom_site_label_4
_geom_torsion_site_symmetry_1
_geom_torsion
N1 Cu1 O1 C1 2_666 163.78(17)
N1 Cu1 O1 C1 . -16.22(17)
O1 Cu1 N1 C7 . 11.64(18)
O1 Cu1 N1 C7 2_666 -168.36(18)
O1 Cu1 N1 N2 . -164.50(14)
O1 Cu1 N1 N2 2_666 15.50(14)
C7 N1 N2 S1 . -84.65(18)
Cu1 N1 N2 S1 . 91.96(14)
O3 S1 N2 N1 . -169.59(13)
O2 S1 N2 N1 . 61.73(15)
C8 S1 N2 N1 . -53.47(15)
Cu1 O1 C1 C6 . 11.6(3)
Cu1 O1 C1 C2 . -168.43(14)
O1 C1 C2 C3 . 179.09(19)
C6 C1 C2 C3 . -0.9(3)
O1 C1 C2 Br1 . 0.9(3)
C6 C1 C2 Br1 . -179.07(14)
C1 C2 C3 C4 . 0.7(3)
Br1 C2 C3 C4 . 178.82(15)
C2 C3 C4 C5 . -0.2(3)
C2 C3 C4 Cl1 . 179.83(16)
C3 C4 C5 C6 . -0.1(3)
Cl1 C4 C5 C6 . 179.93(15)
C4 C5 C6 C1 . -0.2(3)
C4 C5 C6 C7 . 177.20(19)
O1 C1 C6 C5 . -179.35(19)
C2 C1 C6 C5 . 0.6(3)
O1 C1 C6 C7 . 3.4(3)
C2 C1 C6 C7 . -176.57(19)
N2 N1 C7 C6 . 173.81(18)
Cu1 N1 C7 C6 . -2.5(3)
C5 C6 C7 N1 . 174.74(19)
C1 C6 C7 N1 . -7.9(3)
O3 S1 C8 C9 . -169.03(17)
O2 S1 C8 C9 . -33.7(2)
N2 S1 C8 C9 . 79.30(19)
O3 S1 C8 C13 . 17.7(2)
O2 S1 C8 C13 . 153.05(17)
N2 S1 C8 C13 . -93.98(19)
C13 C8 C9 C10 . 0.9(3)
S1 C8 C9 C10 . -172.22(17)
C8 C9 C10 C11 . -0.1(3)
C9 C10 C11 C12 . -1.1(3)
C10 C11 C12 C13 . 1.4(4)
C11 C12 C13 C8 . -0.5(4)
C9 C8 C13 C12 . -0.6(3)
S1 C8 C13 C12 . 172.46(18)
